data_4086358
loop_
_publ_author_name
'Chen, Yang'
'Fang, Xiangdong'
'Dan, Wenyan'

_publ_section_title
;
 1,2-Azaborolyl-Ligated Titanium(IV) Half-Metallocenes: Synthesis,
 Characterization, and Catalytic Activity in Ethylene Polymerization
;
_journal_issue 1
_journal_name_full Organometallics
_journal_page_first 15
_journal_paper_doi 10.1021/acs.organomet.5b00779
_journal_volume 35
_journal_year 2016
_chemical_formula_sum 'C10 H19 B Cl3 N Ti'
_chemical_formula_weight 318.32
_chemical_name_systematic
; 
 ? 
;
_space_group_IT_number 14
_symmetry_cell_setting monoclinic
_symmetry_space_group_name_Hall '-P 2yn'
_symmetry_space_group_name_H-M 'P 1 21/n 1'
_atom_sites_solution_hydrogens geom
_atom_sites_solution_primary direct
_atom_sites_solution_secondary difmap
_audit_creation_method SHELXL-97
_cell_angle_alpha 90.00
_cell_angle_beta 95.4560(10)
_cell_angle_gamma 90.00
_cell_formula_units_Z 4
_cell_length_a 6.6479(3)
_cell_length_b 17.3208(9)
_cell_length_c 13.0773(7)
_cell_measurement_temperature 273(2)
_cell_volume 1498.99(13)
_computing_structure_refinement 'SHELXL-97 (Sheldrick, 1997)'
_computing_structure_solution 'SHELXS-97 (Sheldrick, 1990)'
_diffrn_ambient_temperature 273(2)
_diffrn_measured_fraction_theta_full 0.995
_diffrn_measured_fraction_theta_max 0.995
_diffrn_radiation_monochromator graphite
_diffrn_radiation_source 'fine-focus sealed tube'
_diffrn_radiation_type MoK\a
_diffrn_radiation_wavelength 0.71073
_diffrn_reflns_av_R_equivalents 0.0294
_diffrn_reflns_av_sigmaI/netI 0.0361
_diffrn_reflns_limit_h_max 9
_diffrn_reflns_limit_h_min -7
_diffrn_reflns_limit_k_max 23
_diffrn_reflns_limit_k_min -24
_diffrn_reflns_limit_l_max 18
_diffrn_reflns_limit_l_min -18
_diffrn_reflns_number 12252
_diffrn_reflns_theta_full 30.00
_diffrn_reflns_theta_max 30.00
_diffrn_reflns_theta_min 2.82
_exptl_absorpt_coefficient_mu 1.080
_exptl_absorpt_correction_T_max 1
_exptl_absorpt_correction_T_min 0.864904
_exptl_absorpt_correction_type empirical
_exptl_absorpt_process_details 'APEX II'
_exptl_crystal_colour red
_exptl_crystal_density_diffrn 1.411
_exptl_crystal_density_method 'not measured'
_exptl_crystal_description block
_exptl_crystal_F_000 656
_exptl_crystal_size_max 0.212
_exptl_crystal_size_mid 0.092
_exptl_crystal_size_min 0.050
_refine_diff_density_max 0.408
_refine_diff_density_min -0.333
_refine_diff_density_rms 0.058
_refine_ls_extinction_method none
_refine_ls_goodness_of_fit_ref 1.193
_refine_ls_hydrogen_treatment constr
_refine_ls_matrix_type full
_refine_ls_number_parameters 145
_refine_ls_number_reflns 4356
_refine_ls_number_restraints 0
_refine_ls_restrained_S_all 1.193
_refine_ls_R_factor_all 0.0616
_refine_ls_R_factor_gt 0.0404
_refine_ls_shift/su_max 0.000
_refine_ls_shift/su_mean 0.000
_refine_ls_structure_factor_coef Fsqd
_refine_ls_weighting_details 'calc w=1/[\s^2^(Fo^2^)+(0.0141P)^2^+0.5336P] where P=(Fo^2^+2Fc^2^)/3'
_refine_ls_weighting_scheme calc
_refine_ls_wR_factor_gt 0.0714
_refine_ls_wR_factor_ref 0.0775
_reflns_number_gt 3211
_reflns_number_total 4356
_reflns_threshold_expression >2sigma(I)
_cod_data_source_file om5b00779_si_003.cif
_cod_data_source_block ti-1210_0m
_cod_depositor_comments 'Adding full bibliography for 4086356--4086361.cif.'
_cod_original_sg_symbol_H-M P2_1/n
_cod_database_code 4086358

loop_
_symmetry_equiv_pos_as_xyz
'x, y, z'
'-x+1/2, y+1/2, -z+1/2'
'-x, -y, -z'
'x-1/2, -y-1/2, z-1/2'

loop_
_atom_site_label
_atom_site_type_symbol
_atom_site_fract_x
_atom_site_fract_y
_atom_site_fract_z
_atom_site_U_iso_or_equiv
_atom_site_adp_type
_atom_site_occupancy
_atom_site_symmetry_multiplicity
_atom_site_calc_flag
_atom_site_refinement_flags
Ti1 Ti 0.41896(5) 0.04525(2) 0.25927(3) 0.03130(9) Uani 1 1 d .
Cl1 Cl 0.24037(8) 0.05543(4) 0.39747(4) 0.04739(15) Uani 1 1 d .
Cl2 Cl 0.26239(9) 0.12535(4) 0.14300(5) 0.05472(17) Uani 1 1 d .
Cl3 Cl 0.33370(9) -0.07238(4) 0.20148(5) 0.05774(18) Uani 1 1 d .
N1 N 0.6786(2) 0.12698(9) 0.32345(12) 0.0297(3) Uani 1 1 d .
B1 B 0.7150(3) 0.12559(15) 0.21373(18) 0.0343(5) Uani 1 1 d .
C1 C 0.7409(3) 0.03984(12) 0.19286(14) 0.0341(4) Uani 1 1 d .
C2 C 0.7553(3) 0.00058(11) 0.28824(15) 0.0303(4) Uani 1 1 d .
C3 C 0.7068(3) 0.05226(11) 0.36391(14) 0.0291(4) Uani 1 1 d .
H3A H 0.7169 0.0402 0.4374 0.035 Uiso 1 1 calc R
C4 C 0.7269(4) 0.19493(14) 0.13744(19) 0.0538(6) Uani 1 1 d .
H4A H 0.8643 0.2123 0.1388 0.081 Uiso 1 1 calc R
H4B H 0.6436 0.2365 0.1577 0.081 Uiso 1 1 calc R
H4C H 0.6800 0.1785 0.0692 0.081 Uiso 1 1 calc R
C5 C 0.7713(4) 0.00096(16) 0.09292(17) 0.0536(6) Uani 1 1 d .
H5A H 0.9104 0.0053 0.0797 0.080 Uiso 1 1 calc R
H5B H 0.6874 0.0253 0.0384 0.080 Uiso 1 1 calc R
H5C H 0.7356 -0.0526 0.0968 0.080 Uiso 1 1 calc R
C6 C 0.8100(4) -0.08212(12) 0.30933(18) 0.0440(5) Uani 1 1 d .
H6A H 0.9544 -0.0872 0.3186 0.066 Uiso 1 1 calc R
H6B H 0.7573 -0.1134 0.2524 0.066 Uiso 1 1 calc R
H6C H 0.7534 -0.0988 0.3705 0.066 Uiso 1 1 calc R
C7 C 0.6719(3) 0.19626(12) 0.39441(17) 0.0395(5) Uani 1 1 d .
C8 C 0.8721(4) 0.23926(14) 0.3883(2) 0.0575(7) Uani 1 1 d .
H8A H 0.9825 0.2060 0.4117 0.086 Uiso 1 1 calc R
H8B H 0.8746 0.2844 0.4309 0.086 Uiso 1 1 calc R
H8C H 0.8843 0.2542 0.3185 0.086 Uiso 1 1 calc R
C9 C 0.4931(4) 0.24745(13) 0.3581(2) 0.0551(6) Uani 1 1 d .
H9A H 0.3696 0.2196 0.3631 0.083 Uiso 1 1 calc R
H9B H 0.5026 0.2623 0.2880 0.083 Uiso 1 1 calc R
H9C H 0.4944 0.2928 0.4004 0.083 Uiso 1 1 calc R
C10 C 0.6567(4) 0.17198(14) 0.50491(18) 0.0576(7) Uani 1 1 d .
H10A H 0.5318 0.1450 0.5097 0.086 Uiso 1 1 calc R
H10B H 0.6607 0.2169 0.5480 0.086 Uiso 1 1 calc R
H10C H 0.7679 0.1387 0.5270 0.086 Uiso 1 1 calc R

loop_
_atom_site_aniso_label
_atom_site_aniso_U_11
_atom_site_aniso_U_22
_atom_site_aniso_U_33
_atom_site_aniso_U_23
_atom_site_aniso_U_13
_atom_site_aniso_U_12
Ti1 0.02699(17) 0.0337(2) 0.03294(18) 0.00248(15) 0.00149(13) -0.00202(16)
Cl1 0.0408(3) 0.0593(4) 0.0438(3) 0.0045(3) 0.0128(2) -0.0017(3)
Cl2 0.0426(3) 0.0647(4) 0.0541(3) 0.0203(3) -0.0098(3) 0.0027(3)
Cl3 0.0470(3) 0.0476(4) 0.0784(4) -0.0173(3) 0.0047(3) -0.0135(3)
N1 0.0302(8) 0.0239(8) 0.0349(8) 0.0013(7) 0.0014(7) -0.0001(7)
B1 0.0259(11) 0.0398(14) 0.0370(12) 0.0065(10) 0.0019(9) -0.0029(10)
C1 0.0270(9) 0.0436(12) 0.0318(9) -0.0008(9) 0.0039(7) -0.0018(9)
C2 0.0250(9) 0.0288(10) 0.0370(10) -0.0007(8) 0.0022(8) 0.0001(8)
C3 0.0295(9) 0.0274(10) 0.0295(9) 0.0027(8) -0.0018(7) 0.0007(8)
C4 0.0500(14) 0.0541(15) 0.0582(15) 0.0238(12) 0.0097(12) -0.0036(12)
C5 0.0509(14) 0.0722(18) 0.0391(12) -0.0109(12) 0.0114(10) -0.0023(13)
C6 0.0454(13) 0.0308(12) 0.0555(14) -0.0023(10) 0.0029(10) 0.0065(10)
C7 0.0405(12) 0.0262(11) 0.0514(13) -0.0083(9) 0.0027(10) 0.0013(9)
C8 0.0477(14) 0.0416(14) 0.0823(19) -0.0145(13) 0.0008(13) -0.0066(12)
C9 0.0500(15) 0.0347(13) 0.0809(18) -0.0054(12) 0.0077(13) 0.0099(11)
C10 0.0775(19) 0.0484(15) 0.0470(13) -0.0184(12) 0.0056(13) 0.0022(14)

loop_
_atom_type_symbol
_atom_type_description
_atom_type_scat_dispersion_real
_atom_type_scat_dispersion_imag
_atom_type_scat_source
C C 0.0033 0.0016 'International Tables Vol C Tables 4.2.6.8 and 6.1.1.4'
H H 0.0000 0.0000 'International Tables Vol C Tables 4.2.6.8 and 6.1.1.4'
B B 0.0013 0.0007 'International Tables Vol C Tables 4.2.6.8 and 6.1.1.4'
N N 0.0061 0.0033 'International Tables Vol C Tables 4.2.6.8 and 6.1.1.4'
Cl Cl 0.1484 0.1585 'International Tables Vol C Tables 4.2.6.8 and 6.1.1.4'
Ti Ti 0.2776 0.4457 'International Tables Vol C Tables 4.2.6.8 and 6.1.1.4'

loop_
_geom_angle_atom_site_label_1
_geom_angle_atom_site_label_2
_geom_angle_atom_site_label_3
_geom_angle
Cl3 Ti1 Cl2 104.44(3)
Cl3 Ti1 C3 115.49(5)
Cl2 Ti1 C3 133.91(5)
Cl3 Ti1 Cl1 101.91(3)
Cl2 Ti1 Cl1 104.40(3)
C3 Ti1 Cl1 89.45(5)
Cl3 Ti1 N1 146.62(5)
Cl2 Ti1 N1 98.57(4)
C3 Ti1 N1 35.69(6)
Cl1 Ti1 N1 95.29(4)
Cl3 Ti1 C2 87.78(5)
Cl2 Ti1 C2 133.10(5)
C3 Ti1 C2 35.11(6)
Cl1 Ti1 C2 117.27(5)
N1 Ti1 C2 58.86(6)
Cl3 Ti1 C1 92.79(6)
Cl2 Ti1 C1 98.76(5)
C3 Ti1 C1 58.84(7)
Cl1 Ti1 C1 148.30(5)
N1 Ti1 C1 59.66(6)
C2 Ti1 C1 34.68(6)
Cl3 Ti1 B1 127.04(6)
Cl2 Ti1 B1 79.69(6)
C3 Ti1 B1 58.45(7)
Cl1 Ti1 B1 128.69(6)
N1 Ti1 B1 35.14(6)
C2 Ti1 B1 58.11(7)
C1 Ti1 B1 35.96(8)
C3 N1 B1 108.82(16)
C3 N1 C7 120.55(15)
B1 N1 C7 128.50(17)
C3 N1 Ti1 69.08(10)
B1 N1 Ti1 79.87(11)
C7 N1 Ti1 129.54(12)
N1 B1 C1 102.80(17)
N1 B1 C4 128.9(2)
C1 B1 C4 128.3(2)
N1 B1 Ti1 64.99(10)
C1 B1 Ti1 66.99(11)
C4 B1 Ti1 131.23(15)
C2 C1 C5 123.2(2)
C2 C1 B1 108.05(17)
C5 C1 B1 128.36(19)
C2 C1 Ti1 71.70(11)
C5 C1 Ti1 122.27(14)
B1 C1 Ti1 77.05(11)
C3 C2 C1 108.43(17)
C3 C2 C6 123.50(18)
C1 C2 C6 128.07(18)
C3 C2 Ti1 67.94(10)
C1 C2 Ti1 73.61(11)
C6 C2 Ti1 123.54(14)
C2 C3 N1 110.84(16)
C2 C3 Ti1 76.95(11)
N1 C3 Ti1 75.23(10)
C10 C7 N1 111.77(17)
C10 C7 C9 109.7(2)
N1 C7 C9 109.68(18)
C10 C7 C8 108.7(2)
N1 C7 C8 105.99(17)
C9 C7 C8 110.88(19)

loop_
_geom_bond_atom_site_label_1
_geom_bond_atom_site_label_2
_geom_bond_distance
Ti1 Cl3 2.2276(7)
Ti1 Cl2 2.2404(7)
Ti1 C3 2.2475(18)
Ti1 Cl1 2.2617(6)
Ti1 N1 2.3266(16)
Ti1 C2 2.3624(19)
Ti1 C1 2.3871(19)
Ti1 B1 2.527(2)
N1 C3 1.404(2)
N1 B1 1.478(3)
N1 C7 1.520(2)
B1 C1 1.523(3)
B1 C4 1.568(3)
C1 C2 1.416(3)
C1 C5 1.501(3)
C2 C3 1.395(3)
C2 C6 1.497(3)
C7 C10 1.518(3)
C7 C9 1.522(3)
C7 C8 1.533(3)
